data_4312640
loop_
_publ_author_name
'Simon C. Jones'
'Tony Hascall'
'Alexander J. Norquist'
'Dermot O'Hare'

_publ_section_title
;
 A Novel Coordination Mode for Pentalene in Trinuclear Chromium Complexes
;
_journal_name_full 'Inorganic Chemistry'
_journal_page_first 7707
_journal_page_last 7709
_journal_paper_doi 10.1021/ic0350887
_journal_volume 42
_journal_year 2003
_chemical_compound_source 'synthesis as described'
_chemical_formula_moiety 'C39 H54 Cr3 O'
_chemical_formula_sum 'C39 H54 Cr3 O'
_chemical_formula_weight 694.82
_chemical_name_systematic
;
 ?
;
_space_group_IT_number 14
_symmetry_cell_setting monoclinic
_symmetry_Int_Tables_number 14
_symmetry_space_group_name_Hall '-P 2yn'
_symmetry_space_group_name_H-M 'P 1 21/n 1'
_atom_sites_solution_hydrogens geom
_atom_sites_solution_primary direct
_atom_sites_solution_secondary difmap
_audit_conform_dict_location ftp://ftp.iucr.org/pub/cif_core.dic
_audit_conform_dict_name cif_core.dic
_audit_conform_dict_version 2.2
_audit_creation_date 2002-11-19T16:30:16-00:00
_audit_creation_method 'WinGX routine CIF_UPDATE'
_cell_angle_alpha 90
_cell_angle_beta 97.0320(10)
_cell_angle_gamma 90
_cell_formula_units_Z 4
_cell_length_a 12.1885(2)
_cell_length_b 20.5648(3)
_cell_length_c 14.6298(2)
_cell_measurement_reflns_used 0
_cell_measurement_temperature 150(2)
_cell_measurement_theta_max 0
_cell_measurement_theta_min 0
_cell_measurement_wavelength 0.71073
_cell_volume 3639.44(9)
_computing_molecular_graphics 'Ortep-3 for Windows (Farrugia, 1997)'
_computing_publication_material 'WinGX publication routines (Farrugia, 1999)'
_computing_structure_refinement 'SHELXL-97 (Sheldrick, 1997)'
_diffrn_ambient_temperature 150(2)
_diffrn_measured_fraction_theta_full 0.988
_diffrn_measured_fraction_theta_max 0.988
_diffrn_measurement_device_type KappaCCD
_diffrn_measurement_method CCD
_diffrn_radiation_monochromator graphite
_diffrn_radiation_probe x-ray
_diffrn_radiation_type MoK\a
_diffrn_radiation_wavelength 0.71073
_diffrn_reflns_av_R_equivalents 0.0203
_diffrn_reflns_av_unetI/netI 0.0346
_diffrn_reflns_limit_h_max 15
_diffrn_reflns_limit_h_min -15
_diffrn_reflns_limit_k_max 25
_diffrn_reflns_limit_k_min -26
_diffrn_reflns_limit_l_max 18
_diffrn_reflns_limit_l_min -19
_diffrn_reflns_number 15067
_diffrn_reflns_theta_full 27.49
_diffrn_reflns_theta_max 27.49
_diffrn_reflns_theta_min 3.42
_exptl_absorpt_coefficient_mu 0.907
_exptl_absorpt_correction_type none
_exptl_crystal_colour 'Dark red'
_exptl_crystal_density_diffrn 1.268
_exptl_crystal_density_method 'not measured'
_exptl_crystal_description prism
_exptl_crystal_F_000 1472
_exptl_crystal_size_max 0.5
_exptl_crystal_size_mid 0.3
_exptl_crystal_size_min 0.2
_refine_diff_density_max 0.633
_refine_diff_density_min -0.564
_refine_diff_density_rms 0.063
_refine_ls_extinction_coef 0.0015(6)
_refine_ls_extinction_expression Fc^*^=kFc[1+0.001xFc^2^\l^3^/sin(2\q)]^-1/4^
_refine_ls_extinction_method SHELXL
_refine_ls_goodness_of_fit_ref 1.087
_refine_ls_hydrogen_treatment mixed
_refine_ls_matrix_type full
_refine_ls_number_parameters 405
_refine_ls_number_reflns 8257
_refine_ls_number_restraints 0
_refine_ls_restrained_S_all 1.087
_refine_ls_R_factor_all 0.0547
_refine_ls_R_factor_gt 0.0401
_refine_ls_shift/su_max 0.25
_refine_ls_shift/su_mean 0.003
_refine_ls_structure_factor_coef Fsqd
_refine_ls_weighting_details 'calc w=1/[\s^2^(Fo^2^)+(0.0464P)^2^+2.4628P] where P=(Fo^2^+2Fc^2^)/3'
_refine_ls_weighting_scheme calc
_refine_ls_wR_factor_gt 0.0989
_refine_ls_wR_factor_ref 0.1075
_reflns_number_gt 6699
_reflns_number_total 8257
_reflns_threshold_expression >2sigma(I)
_cod_data_source_file ic0350887si20031028_120339.cif
_cod_data_source_block scj232
_cod_original_sg_symbol_H-M 'P 21/n'
_cod_database_code 4312640

loop_
_symmetry_equiv_pos_as_xyz
'x, y, z'
'-x+1/2, y+1/2, -z+1/2'
'-x, -y, -z'
'x-1/2, -y-1/2, z-1/2'

loop_
_atom_site_label
_atom_site_type_symbol
_atom_site_fract_x
_atom_site_fract_y
_atom_site_fract_z
_atom_site_U_iso_or_equiv
_atom_site_adp_type
_atom_site_occupancy
_atom_site_symmetry_multiplicity
_atom_site_calc_flag
_atom_site_refinement_flags
_atom_site_disorder_assembly
_atom_site_disorder_group
Cr1 Cr 0.47203(3) 0.285993(16) 0.39293(2) 0.02622(10) Uani 1 1 d . . .
Cr2 Cr 0.76658(3) 0.110941(16) 0.36380(2) 0.02540(10) Uani 1 1 d . . .
Cr3 Cr 0.60156(3) 0.076553(16) 0.25752(2) 0.02498(10) Uani 1 1 d . . .
C1 C 0.4734(2) 0.25620(12) 0.25314(15) 0.0357(5) Uani 1 1 d . . .
H1 H 0.4089 0.254 0.2097 0.043 Uiso 1 1 calc R . .
C2 C 0.5423(2) 0.31256(12) 0.27493(18) 0.0433(6) Uani 1 1 d . . .
H2 H 0.5314 0.3543 0.2474 0.052 Uiso 1 1 calc R . .
C3 C 0.6294(2) 0.29515(11) 0.34475(17) 0.0359(5) Uani 1 1 d . . .
H3 H 0.6858 0.3232 0.3726 0.043 Uiso 1 1 calc R . .
C4 C 0.66570(17) 0.17591(10) 0.42425(14) 0.0255(4) Uani 1 1 d . . .
H4 H 0.7301 0.1783 0.4678 0.031 Uiso 1 1 calc R . .
C5 C 0.59448(17) 0.11885(10) 0.40231(14) 0.0250(4) Uani 1 1 d . . .
H5 H 0.6051 0.0773 0.4305 0.03 Uiso 1 1 calc R . .
C6 C 0.50464(17) 0.13600(10) 0.33025(14) 0.0259(4) Uani 1 1 d . . .
H6 H 0.4476 0.1083 0.3027 0.031 Uiso 1 1 calc R . .
C7 C 0.52119(17) 0.20444(10) 0.30975(14) 0.0255(4) Uani 1 1 d . . .
C8 C 0.61655(17) 0.22801(10) 0.36510(14) 0.0252(4) Uani 1 1 d . . .
C11 C 0.4676(2) 0.34442(12) 0.51296(17) 0.0383(6) Uani 1 1 d . . .
C12 C 0.44461(19) 0.27879(11) 0.53691(15) 0.0317(5) Uani 1 1 d . . .
C13 C 0.34726(19) 0.25910(11) 0.48149(16) 0.0340(5) Uani 1 1 d . . .
C14 C 0.3087(2) 0.31110(13) 0.42298(18) 0.0415(6) Uani 1 1 d . . .
C15 C 0.3826(2) 0.36427(11) 0.44194(18) 0.0412(6) Uani 1 1 d . . .
C16 C 0.5609(3) 0.38573(18) 0.5563(2) 0.0735(12) Uani 1 1 d . . .
H16A H 0.5335 0.4157 0.6003 0.11 Uiso 1 1 calc R . .
H16B H 0.5918 0.4106 0.5084 0.11 Uiso 1 1 calc R . .
H16C H 0.6184 0.3579 0.5884 0.11 Uiso 1 1 calc R . .
C17 C 0.5115(2) 0.23649(16) 0.60618(18) 0.0514(7) Uani 1 1 d . . .
H17A H 0.4747 0.2334 0.6619 0.077 Uiso 1 1 calc R . .
H17B H 0.5852 0.2554 0.6217 0.077 Uiso 1 1 calc R . .
H17C H 0.5184 0.193 0.5802 0.077 Uiso 1 1 calc R . .
C18 C 0.2942(3) 0.19290(15) 0.4858(2) 0.0584(8) Uani 1 1 d . . .
H18A H 0.3519 0.1598 0.4981 0.088 Uiso 1 1 calc R . .
H18B H 0.2497 0.1836 0.4269 0.088 Uiso 1 1 calc R . .
H18C H 0.2468 0.1925 0.5352 0.088 Uiso 1 1 calc R . .
C19 C 0.2048(3) 0.3114(2) 0.3548(3) 0.0802(12) Uani 1 1 d . . .
H19A H 0.1845 0.2666 0.3373 0.12 Uiso 1 1 calc R . .
H19B H 0.2182 0.336 0.2998 0.12 Uiso 1 1 calc R . .
H19C H 0.1446 0.3318 0.383 0.12 Uiso 1 1 calc R . .
C20 C 0.3703(4) 0.43092(14) 0.3990(3) 0.0794(13) Uani 1 1 d . . .
H20A H 0.3367 0.427 0.3349 0.119 Uiso 1 1 calc R . .
H20B H 0.4432 0.4513 0.4009 0.119 Uiso 1 1 calc R . .
H20C H 0.323 0.4578 0.4333 0.119 Uiso 1 1 calc R . .
C21 C 0.8690(2) 0.03156(13) 0.4401(3) 0.0587(9) Uani 1 1 d . . .
C22 C 0.8704(2) 0.08770(14) 0.49791(19) 0.0448(6) Uani 1 1 d . . .
C23 C 0.92449(18) 0.13828(12) 0.45534(16) 0.0336(5) Uani 1 1 d . . .
C24 C 0.95187(18) 0.11443(13) 0.37087(17) 0.0370(5) Uani 1 1 d . . .
C25 C 0.9183(2) 0.04836(13) 0.3610(2) 0.0492(7) Uani 1 1 d . . .
C26 C 0.8274(3) -0.03479(17) 0.4634(4) 0.0998(17) Uani 1 1 d . . .
H26A H 0.8118 -0.0605 0.407 0.15 Uiso 1 1 calc R . .
H26B H 0.7596 -0.0301 0.4926 0.15 Uiso 1 1 calc R . .
H26C H 0.8838 -0.0569 0.5059 0.15 Uiso 1 1 calc R . .
C27 C 0.8290(3) 0.0916(2) 0.5905(2) 0.0796(13) Uani 1 1 d . . .
H27A H 0.8029 0.1359 0.6004 0.119 Uiso 1 1 calc R . .
H27B H 0.8891 0.0807 0.6388 0.119 Uiso 1 1 calc R . .
H27C H 0.7679 0.0609 0.5926 0.119 Uiso 1 1 calc R . .
C28 C 0.9498(2) 0.20507(14) 0.49448(19) 0.0472(6) Uani 1 1 d . . .
H28A H 1.0135 0.2027 0.5423 0.071 Uiso 1 1 calc R . .
H28B H 0.8855 0.2217 0.5213 0.071 Uiso 1 1 calc R . .
H28C H 0.967 0.2343 0.4453 0.071 Uiso 1 1 calc R . .
C29 C 1.0099(2) 0.15091(18) 0.3020(2) 0.0570(8) Uani 1 1 d . . .
H29A H 1.0053 0.1977 0.3136 0.086 Uiso 1 1 calc R . .
H29B H 0.9747 0.1412 0.2397 0.086 Uiso 1 1 calc R . .
H29C H 1.0877 0.1377 0.3078 0.086 Uiso 1 1 calc R . .
C30 C 0.9379(3) 0.0068(2) 0.2796(3) 0.0932(15) Uani 1 1 d . . .
H30A H 0.9121 -0.0376 0.289 0.14 Uiso 1 1 calc R . .
H30B H 1.0171 0.006 0.2736 0.14 Uiso 1 1 calc R . .
H30C H 0.8973 0.0249 0.2234 0.14 Uiso 1 1 calc R . .
C31 C 0.4824(2) -0.00778(12) 0.23344(18) 0.0388(6) Uani 1 1 d . . .
C32 C 0.5846(2) -0.02951(11) 0.20904(18) 0.0388(6) Uani 1 1 d . . .
C33 C 0.6116(2) 0.00921(14) 0.13660(18) 0.0484(7) Uani 1 1 d . . .
C34 C 0.5251(3) 0.05395(14) 0.11266(18) 0.0567(9) Uani 1 1 d . . .
C35 C 0.4439(2) 0.04227(14) 0.1715(2) 0.0516(8) Uani 1 1 d . . .
C36 C 0.4230(3) -0.03609(19) 0.3085(2) 0.0768(12) Uani 1 1 d . . .
H36A H 0.3742 -0.0031 0.3301 0.115 Uiso 1 1 calc R . .
H36B H 0.4772 -0.05 0.3598 0.115 Uiso 1 1 calc R . .
H36C H 0.379 -0.0736 0.2844 0.115 Uiso 1 1 calc R . .
C37 C 0.6460(3) -0.08872(14) 0.2483(3) 0.0757(11) Uani 1 1 d . . .
H37A H 0.6157 -0.1276 0.2156 0.113 Uiso 1 1 calc R . .
H37B H 0.6377 -0.0926 0.3138 0.113 Uiso 1 1 calc R . .
H37C H 0.7246 -0.0845 0.241 0.113 Uiso 1 1 calc R . .
C38 C 0.7131(4) 0.0027(2) 0.0870(3) 0.1017(18) Uani 1 1 d . . .
H38A H 0.7563 0.0429 0.0941 0.153 Uiso 1 1 calc R . .
H38B H 0.6903 -0.0055 0.0214 0.153 Uiso 1 1 calc R . .
H38C H 0.7584 -0.0337 0.1134 0.153 Uiso 1 1 calc R . .
C39 C 0.5207(6) 0.1032(2) 0.0361(2) 0.130(3) Uani 1 1 d . . .
H39A H 0.4914 0.0827 -0.0223 0.196 Uiso 1 1 calc R . .
H39B H 0.5953 0.1198 0.0317 0.196 Uiso 1 1 calc R . .
H39C H 0.4725 0.1394 0.0491 0.196 Uiso 1 1 calc R . .
C40 C 0.3333(3) 0.0760(2) 0.1679(4) 0.111(2) Uani 1 1 d . . .
H40A H 0.2797 0.0545 0.1224 0.166 Uiso 1 1 calc R . .
H40B H 0.3412 0.1216 0.1505 0.166 Uiso 1 1 calc R . .
H40C H 0.3073 0.0738 0.2287 0.166 Uiso 1 1 calc R . .
C41 C 0.7319(2) 0.19004(12) 0.18506(16) 0.0389(6) Uani 1 1 d . . .
H41A H 0.6589 0.2107 0.177 0.058 Uiso 1 1 calc R . .
H41B H 0.7552 0.1809 0.1245 0.058 Uiso 1 1 calc R . .
H41C H 0.7855 0.2193 0.2195 0.058 Uiso 1 1 calc R . .
O O 0.72646(13) 0.13081(7) 0.23459(10) 0.0302(3) Uani 1 1 d . . .

loop_
_atom_site_aniso_label
_atom_site_aniso_U_11
_atom_site_aniso_U_22
_atom_site_aniso_U_33
_atom_site_aniso_U_23
_atom_site_aniso_U_13
_atom_site_aniso_U_12
Cr1 0.0309(2) 0.01940(17) 0.02940(18) -0.00060(13) 0.00787(14) 0.00109(13)
Cr2 0.02101(18) 0.02601(19) 0.02915(18) 0.00067(14) 0.00302(13) 0.00050(13)
Cr3 0.02660(19) 0.02174(18) 0.02676(18) -0.00483(13) 0.00386(13) -0.00273(13)
C1 0.0454(14) 0.0363(12) 0.0249(10) 0.0037(9) 0.0029(9) 0.0099(10)
C2 0.0616(17) 0.0292(12) 0.0428(13) 0.0134(11) 0.0217(12) 0.0077(11)
C3 0.0409(13) 0.0260(11) 0.0439(13) -0.0038(10) 0.0181(11) -0.0082(9)
C4 0.0212(10) 0.0301(11) 0.0244(9) -0.0034(8) 0.0001(8) -0.0007(8)
C5 0.0263(10) 0.0220(10) 0.0277(10) 0.0019(8) 0.0066(8) 0.0018(8)
C6 0.0244(10) 0.0242(10) 0.0288(10) -0.0072(8) 0.0021(8) -0.0021(8)
C7 0.0277(11) 0.0263(10) 0.0229(9) -0.0033(8) 0.0044(8) 0.0021(8)
C8 0.0263(10) 0.0250(10) 0.0254(10) -0.0034(8) 0.0084(8) -0.0014(8)
C11 0.0484(15) 0.0313(12) 0.0383(12) -0.0089(10) 0.0179(11) -0.0131(10)
C12 0.0342(12) 0.0307(11) 0.0325(11) -0.0001(9) 0.0134(9) 0.0017(9)
C13 0.0344(12) 0.0290(11) 0.0410(12) -0.0044(10) 0.0142(10) -0.0063(9)
C14 0.0318(13) 0.0474(15) 0.0464(14) 0.0060(12) 0.0094(11) 0.0066(11)
C15 0.0549(16) 0.0245(11) 0.0487(14) 0.0032(10) 0.0243(12) 0.0109(11)
C16 0.096(3) 0.077(2) 0.0530(18) -0.0271(17) 0.0289(18) -0.059(2)
C17 0.0546(17) 0.0642(19) 0.0368(13) 0.0107(13) 0.0112(12) 0.0133(14)
C18 0.069(2) 0.0458(16) 0.0637(19) -0.0061(14) 0.0217(16) -0.0280(15)
C19 0.0411(18) 0.121(3) 0.076(2) 0.019(2) -0.0014(16) 0.017(2)
C20 0.134(3) 0.0316(15) 0.085(2) 0.0190(16) 0.064(2) 0.0335(18)
C21 0.0299(14) 0.0362(14) 0.102(3) 0.0242(16) -0.0230(15) -0.0030(11)
C22 0.0263(12) 0.0576(17) 0.0479(14) 0.0225(13) -0.0062(10) -0.0027(11)
C23 0.0223(11) 0.0427(13) 0.0341(11) 0.0013(10) -0.0025(9) -0.0012(9)
C24 0.0217(11) 0.0449(14) 0.0443(13) -0.0087(11) 0.0032(9) -0.0017(10)
C25 0.0241(12) 0.0399(14) 0.080(2) -0.0123(14) -0.0062(12) 0.0069(10)
C26 0.065(2) 0.055(2) 0.165(4) 0.059(3) -0.046(3) -0.0183(17)
C27 0.0494(19) 0.142(4) 0.0448(16) 0.045(2) -0.0057(14) -0.017(2)
C28 0.0409(15) 0.0552(17) 0.0438(14) -0.0152(13) -0.0011(11) -0.0073(12)
C29 0.0366(15) 0.090(2) 0.0465(15) -0.0119(16) 0.0135(12) -0.0145(15)
C30 0.0411(18) 0.079(3) 0.156(4) -0.071(3) -0.003(2) 0.0197(17)
C31 0.0358(13) 0.0343(12) 0.0473(14) -0.0173(11) 0.0091(11) -0.0133(10)
C32 0.0399(14) 0.0251(11) 0.0507(14) -0.0151(11) 0.0035(11) -0.0035(10)
C33 0.0600(18) 0.0469(15) 0.0414(14) -0.0231(12) 0.0190(13) -0.0244(14)
C34 0.098(3) 0.0344(14) 0.0321(13) -0.0062(11) -0.0143(15) -0.0190(15)
C35 0.0397(15) 0.0413(15) 0.0668(18) -0.0282(14) -0.0214(13) 0.0031(12)
C36 0.086(3) 0.076(2) 0.076(2) -0.0294(19) 0.042(2) -0.053(2)
C37 0.078(2) 0.0309(15) 0.111(3) -0.0169(17) -0.018(2) 0.0065(15)
C38 0.101(3) 0.131(4) 0.087(3) -0.077(3) 0.066(2) -0.066(3)
C39 0.257(7) 0.070(3) 0.046(2) 0.0137(19) -0.056(3) -0.069(4)
C40 0.060(2) 0.089(3) 0.163(4) -0.081(3) -0.065(3) 0.035(2)
C41 0.0465(15) 0.0380(13) 0.0343(12) 0.0064(10) 0.0137(10) -0.0070(11)
O 0.0335(8) 0.0298(8) 0.0283(7) 0.0004(6) 0.0077(6) -0.0046(6)

loop_
_atom_type_symbol
_atom_type_description
_atom_type_scat_dispersion_real
_atom_type_scat_dispersion_imag
_atom_type_scat_source
C C 0.0033 0.0016 'International Tables Vol C Tables 4.2.6.8 and 6.1.1.4'
H H 0 0 'International Tables Vol C Tables 4.2.6.8 and 6.1.1.4'
Cr Cr 0.3209 0.6236 'International Tables Vol C Tables 4.2.6.8 and 6.1.1.4'
O O 0.0106 0.006 'International Tables Vol C Tables 4.2.6.8 and 6.1.1.4'

loop_
_geom_angle_atom_site_label_1
_geom_angle_atom_site_label_2
_geom_angle_atom_site_label_3
_geom_angle
_geom_angle_site_symmetry_1
_geom_angle_site_symmetry_3
_geom_angle_publ_flag
C2 Cr1 C15 111.14(10) . . ?
C2 Cr1 C3 39.45(10) . . ?
C15 Cr1 C3 124.48(10) . . ?
C2 Cr1 C11 125.90(10) . . ?
C15 Cr1 C11 39.41(11) . . ?
C3 Cr1 C11 109.69(9) . . ?
C2 Cr1 C1 39.91(10) . . ?
C15 Cr1 C1 127.35(10) . . ?
C3 Cr1 C1 66.17(10) . . ?
C11 Cr1 C1 162.36(9) . . ?
C2 Cr1 C14 126.03(10) . . ?
C15 Cr1 C14 38.90(11) . . ?
C3 Cr1 C14 159.77(10) . . ?
C11 Cr1 C14 65.15(10) . . ?
C1 Cr1 C14 112.33(10) . . ?
C2 Cr1 C12 160.55(10) . . ?
C15 Cr1 C12 65.04(9) . . ?
C3 Cr1 C12 125.22(10) . . ?
C11 Cr1 C12 38.74(9) . . ?
C1 Cr1 C12 157.86(9) . . ?
C14 Cr1 C12 64.13(9) . . ?
C2 Cr1 C13 160.08(11) . . ?
C15 Cr1 C13 64.38(9) . . ?
C3 Cr1 C13 159.68(10) . . ?
C11 Cr1 C13 64.23(9) . . ?
C1 Cr1 C13 125.61(10) . . ?
C14 Cr1 C13 38.02(9) . . ?
C12 Cr1 C13 37.76(9) . . ?
C2 Cr1 C7 64.87(9) . . ?
C15 Cr1 C7 162.55(10) . . ?
C3 Cr1 C7 64.34(8) . . ?
C11 Cr1 C7 157.12(9) . . ?
C1 Cr1 C7 38.44(8) . . ?
C14 Cr1 C7 128.13(9) . . ?
C12 Cr1 C7 124.62(8) . . ?
C13 Cr1 C7 113.06(8) . . ?
C2 Cr1 C8 64.65(9) . . ?
C15 Cr1 C8 158.29(10) . . ?
C3 Cr1 C8 38.31(8) . . ?
C11 Cr1 C8 123.89(9) . . ?
C1 Cr1 C8 64.42(8) . . ?
C14 Cr1 C8 161.14(9) . . ?
C12 Cr1 C8 111.24(8) . . ?
C13 Cr1 C8 126.99(8) . . ?
C7 Cr1 C8 37.57(8) . . ?
O Cr2 C4 100.79(7) . . ?
O Cr2 C5 95.60(7) . . ?
C4 Cr2 C5 39.54(8) . . ?
O Cr2 C24 99.80(8) . . ?
C4 Cr2 C24 126.95(9) . . ?
C5 Cr2 C24 161.91(8) . . ?
O Cr2 C22 160.52(8) . . ?
C4 Cr2 C22 93.67(10) . . ?
C5 Cr2 C22 103.85(9) . . ?
C24 Cr2 C22 60.85(9) . . ?
O Cr2 C25 102.22(10) . . ?
C4 Cr2 C25 154.20(10) . . ?
C5 Cr2 C25 147.05(10) . . ?
C24 Cr2 C25 36.77(9) . . ?
C22 Cr2 C25 61.38(11) . . ?
O Cr2 C21 133.72(11) . . ?
C4 Cr2 C21 124.83(12) . . ?
C5 Cr2 C21 113.85(10) . . ?
C24 Cr2 C21 60.70(10) . . ?
C22 Cr2 C21 36.92(12) . . ?
C25 Cr2 C21 36.37(12) . . ?
O Cr2 C23 128.04(8) . . ?
C4 Cr2 C23 95.30(8) . . ?
C5 Cr2 C23 125.70(8) . . ?
C24 Cr2 C23 36.22(8) . . ?
C22 Cr2 C23 36.44(9) . . ?
C25 Cr2 C23 61.07(9) . . ?
C21 Cr2 C23 60.85(9) . . ?
O Cr2 Cr3 50.38(5) . . ?
C4 Cr2 Cr3 88.49(6) . . ?
C5 Cr2 Cr3 57.90(5) . . ?
C24 Cr2 Cr3 140.15(6) . . ?
C22 Cr2 Cr3 143.96(7) . . ?
C25 Cr2 Cr3 115.31(7) . . ?
C21 Cr2 Cr3 117.22(7) . . ?
C23 Cr2 Cr3 176.18(6) . . ?
O Cr3 C6 104.83(7) . . ?
O Cr3 C34 101.40(10) . . ?
C6 Cr3 C34 113.97(11) . . ?
O Cr3 C31 155.80(8) . . ?
C6 Cr3 C31 97.84(9) . . ?
C34 Cr3 C31 60.81(10) . . ?
O Cr3 C33 95.62(8) . . ?
C6 Cr3 C33 148.00(10) . . ?
C34 Cr3 C33 36.38(12) . . ?
C31 Cr3 C33 60.24(9) . . ?
O Cr3 C35 134.95(10) . . ?
C6 Cr3 C35 88.33(9) . . ?
C34 Cr3 C35 36.25(12) . . ?
C31 Cr3 C35 36.28(11) . . ?
C33 Cr3 C35 60.05(11) . . ?
O Cr3 C32 122.23(8) . . ?
C6 Cr3 C32 132.94(9) . . ?
C34 Cr3 C32 60.19(10) . . ?
C31 Cr3 C32 36.04(9) . . ?
C33 Cr3 C32 35.68(10) . . ?
C35 Cr3 C32 59.80(9) . . ?
O Cr3 C5 93.44(7) . . ?
C6 Cr3 C5 38.71(8) . . ?
C34 Cr3 C5 152.21(11) . . ?
C31 Cr3 C5 109.73(8) . . ?
C33 Cr3 C5 164.39(10) . . ?
C35 Cr3 C5 120.10(10) . . ?
C32 Cr3 C5 129.17(9) . . ?
O Cr3 Cr2 49.96(5) . . ?
C6 Cr3 Cr2 88.83(6) . . ?
C34 Cr3 Cr2 148.67(9) . . ?
C31 Cr3 Cr2 140.30(7) . . ?
C33 Cr3 Cr2 123.07(8) . . ?
C35 Cr3 Cr2 174.94(9) . . ?
C32 Cr3 Cr2 119.88(7) . . ?
C5 Cr3 Cr2 55.68(5) . . ?
C7 C1 C2 106.6(2) . . ?
C7 C1 Cr1 73.10(12) . . ?
C2 C1 Cr1 68.36(13) . . ?
C3 C2 C1 108.6(2) . . ?
C3 C2 Cr1 71.79(13) . . ?
C1 C2 Cr1 71.74(13) . . ?
C8 C3 C2 107.5(2) . . ?
C8 C3 Cr1 73.66(12) . . ?
C2 C3 Cr1 68.75(14) . . ?
C8 C4 C5 105.54(17) . . ?
C8 C4 Cr2 116.09(14) . . ?
C5 C4 Cr2 76.06(12) . . ?
C6 C5 C4 109.48(17) . . ?
C6 C5 Cr2 118.40(14) . . ?
C4 C5 Cr2 64.40(11) . . ?
C6 C5 Cr3 62.49(11) . . ?
C4 C5 Cr3 114.50(13) . . ?
Cr2 C5 Cr3 66.42(6) . . ?
C7 C6 C5 105.66(17) . . ?
C7 C6 Cr3 111.12(14) . . ?
C5 C6 Cr3 78.80(12) . . ?
C8 C7 C1 108.89(19) . . ?
C8 C7 C6 109.68(18) . . ?
C1 C7 C6 141.4(2) . . ?
C8 C7 Cr1 71.52(11) . . ?
C1 C7 Cr1 68.46(12) . . ?
C6 C7 Cr1 124.65(14) . . ?
C7 C8 C3 108.4(2) . . ?
C7 C8 C4 109.63(18) . . ?
C3 C8 C4 142.0(2) . . ?
C7 C8 Cr1 70.91(12) . . ?
C3 C8 Cr1 68.03(13) . . ?
C4 C8 Cr1 124.52(14) . . ?
C12 C11 C15 107.5(2) . . ?
C12 C11 C16 126.4(3) . . ?
C15 C11 C16 126.1(3) . . ?
C12 C11 Cr1 72.29(13) . . ?
C15 C11 Cr1 69.69(13) . . ?
C16 C11 Cr1 124.99(19) . . ?
C13 C12 C11 107.8(2) . . ?
C13 C12 C17 124.8(2) . . ?
C11 C12 C17 127.3(2) . . ?
C13 C12 Cr1 71.44(13) . . ?
C11 C12 Cr1 68.97(12) . . ?
C17 C12 Cr1 123.93(16) . . ?
C12 C13 C14 108.9(2) . . ?
C12 C13 C18 124.6(2) . . ?
C14 C13 C18 126.4(2) . . ?
C12 C13 Cr1 70.80(12) . . ?
C14 C13 Cr1 69.76(13) . . ?
C18 C13 Cr1 125.77(18) . . ?
C13 C14 C15 107.9(2) . . ?
C13 C14 C19 126.3(3) . . ?
C15 C14 C19 125.8(3) . . ?
C13 C14 Cr1 72.23(13) . . ?
C15 C14 Cr1 69.17(14) . . ?
C19 C14 Cr1 125.9(2) . . ?
C14 C15 C11 107.9(2) . . ?
C14 C15 C20 126.1(3) . . ?
C11 C15 C20 126.0(3) . . ?
C14 C15 Cr1 71.93(14) . . ?
C11 C15 Cr1 70.90(13) . . ?
C20 C15 Cr1 125.39(18) . . ?
C25 C21 C22 108.2(2) . . ?
C25 C21 C26 126.5(4) . . ?
C22 C21 C26 125.2(4) . . ?
C25 C21 Cr2 71.55(15) . . ?
C22 C21 Cr2 71.07(14) . . ?
C26 C21 Cr2 125.7(2) . . ?
C23 C22 C21 107.8(2) . . ?
C23 C22 C27 125.6(3) . . ?
C21 C22 C27 126.5(3) . . ?
C23 C22 Cr2 72.73(13) . . ?
C21 C22 Cr2 72.01(15) . . ?
C27 C22 Cr2 123.96(19) . . ?
C24 C23 C22 107.7(2) . . ?
C24 C23 C28 126.3(2) . . ?
C22 C23 C28 126.0(2) . . ?
C24 C23 Cr2 70.83(13) . . ?
C22 C23 Cr2 70.82(13) . . ?
C28 C23 Cr2 124.63(17) . . ?
C23 C24 C25 109.1(2) . . ?
C23 C24 C29 126.7(2) . . ?
C25 C24 C29 124.3(3) . . ?
C23 C24 Cr2 72.95(13) . . ?
C25 C24 Cr2 71.93(14) . . ?
C29 C24 Cr2 122.57(19) . . ?
C21 C25 C24 107.3(3) . . ?
C21 C25 C30 129.3(3) . . ?
C24 C25 C30 123.5(3) . . ?
C21 C25 Cr2 72.08(15) . . ?
C24 C25 Cr2 71.30(14) . . ?
C30 C25 Cr2 123.2(2) . . ?
C32 C31 C35 107.7(2) . . ?
C32 C31 C36 125.5(3) . . ?
C35 C31 C36 126.7(3) . . ?
C32 C31 Cr3 73.27(13) . . ?
C35 C31 Cr3 72.43(14) . . ?
C36 C31 Cr3 122.70(18) . . ?
C33 C32 C31 108.0(2) . . ?
C33 C32 C37 126.8(3) . . ?
C31 C32 C37 124.9(3) . . ?
C33 C32 Cr3 70.86(14) . . ?
C31 C32 Cr3 70.69(13) . . ?
C37 C32 Cr3 128.99(19) . . ?
C32 C33 C34 108.8(2) . . ?
C32 C33 C38 126.5(3) . . ?
C34 C33 C38 124.6(3) . . ?
C32 C33 Cr3 73.46(14) . . ?
C34 C33 Cr3 71.61(15) . . ?
C38 C33 Cr3 123.67(19) . . ?
C35 C34 C33 107.2(2) . . ?
C35 C34 C39 127.2(4) . . ?
C33 C34 C39 125.5(4) . . ?
C35 C34 Cr3 72.65(15) . . ?
C33 C34 Cr3 72.01(15) . . ?
C39 C34 Cr3 122.2(2) . . ?
C34 C35 C31 108.2(2) . . ?
C34 C35 C40 126.2(4) . . ?
C31 C35 C40 125.6(4) . . ?
C34 C35 Cr3 71.10(15) . . ?
C31 C35 Cr3 71.29(14) . . ?
C40 C35 Cr3 124.48(19) . . ?
C41 O Cr2 130.96(14) . . ?
C41 O Cr3 131.59(15) . . ?
Cr2 O Cr3 79.66(6) . . ?

loop_
_geom_bond_atom_site_label_1
_geom_bond_atom_site_label_2
_geom_bond_distance
_geom_bond_site_symmetry_2
_geom_bond_publ_flag
Cr1 C2 2.092(2) . ?
Cr1 C15 2.118(2) . ?
Cr1 C3 2.132(2) . ?
Cr1 C11 2.134(2) . ?
Cr1 C1 2.137(2) . ?
Cr1 C14 2.154(2) . ?
Cr1 C12 2.178(2) . ?
Cr1 C13 2.186(2) . ?
Cr1 C7 2.198(2) . ?
Cr1 C8 2.206(2) . ?
Cr2 O 1.9373(15) . ?
Cr2 C4 2.085(2) . ?
Cr2 C5 2.243(2) . ?
Cr2 C24 2.249(2) . ?
Cr2 C22 2.252(2) . ?
Cr2 C25 2.257(2) . ?
Cr2 C21 2.264(3) . ?
Cr2 C23 2.277(2) . ?
Cr2 Cr3 2.4895(5) . ?
Cr3 O 1.9494(15) . ?
Cr3 C6 2.081(2) . ?
Cr3 C34 2.256(3) . ?
Cr3 C31 2.262(2) . ?
Cr3 C33 2.262(2) . ?
Cr3 C35 2.277(2) . ?
Cr3 C32 2.295(2) . ?
Cr3 C5 2.301(2) . ?
C1 C7 1.428(3) . ?
C1 C2 1.444(4) . ?
C2 C3 1.426(4) . ?
C3 C8 1.425(3) . ?
C4 C8 1.459(3) . ?
C4 C5 1.471(3) . ?
C5 C6 1.467(3) . ?
C6 C7 1.458(3) . ?
C7 C8 1.418(3) . ?
C11 C12 1.431(3) . ?
C11 C15 1.434(4) . ?
C11 C16 1.497(4) . ?
C12 C13 1.412(3) . ?
C12 C17 1.499(4) . ?
C13 C14 1.414(4) . ?
C13 C18 1.511(3) . ?
C14 C15 1.423(4) . ?
C14 C19 1.513(4) . ?
C15 C20 1.507(4) . ?
C21 C25 1.411(5) . ?
C21 C22 1.430(4) . ?
C21 C26 1.509(4) . ?
C22 C23 1.416(3) . ?
C22 C27 1.504(4) . ?
C23 C24 1.407(3) . ?
C23 C28 1.505(4) . ?
C24 C25 1.421(4) . ?
C24 C29 1.501(4) . ?
C25 C30 1.508(5) . ?
C31 C32 1.410(3) . ?
C31 C35 1.413(4) . ?
C31 C36 1.504(4) . ?
C32 C33 1.396(4) . ?
C32 C37 1.506(4) . ?
C33 C34 1.410(5) . ?
C33 C38 1.515(4) . ?
C34 C35 1.410(5) . ?
C34 C39 1.507(4) . ?
C35 C40 1.511(4) . ?
C41 O 1.423(3) . ?
